data_7058412
loop_
_publ_author_name
'Peigneguy, Fanny'
'Allain, Magali'
'Cougnon, Charles'
'Fr\`ere, Pierre'
'Siegler, Benjamin'
'Bressy, Christine'
'Gohier, Fr\'ed\'eric'

_publ_section_title
;
 Syntheses and NMR and XRD studies of carbohydrate--ferrocene conjugates
;
_journal_issue 24
_journal_name_full 'New Journal of Chemistry'
_journal_page_first 9706
_journal_paper_doi 10.1039/C9NJ01563A
_journal_volume 43
_journal_year 2019
_chemical_absolute_configuration rmad
_chemical_formula_moiety 'C19 H23 Fe N3 O5'
_chemical_formula_sum 'C19 H23 Fe N3 O5'
_chemical_formula_weight 429.25
_space_group_IT_number 5
_space_group_name_Hall 'C 2y'
_space_group_name_H-M_alt 'C 1 2 1'
_symmetry_cell_setting monoclinic
_symmetry_Int_Tables_number 5
_symmetry_space_group_name_Hall 'C 2y'
_symmetry_space_group_name_H-M 'C 1 2 1'
_atom_sites_solution_hydrogens geom
_atom_sites_solution_primary direct
_atom_sites_solution_secondary difmap
_audit_creation_date 2018-11-21T09:39:22-00:00
_audit_creation_method 'WinGX routine CIF_UPDATE'
_audit_update_record
;
2019-02-12 deposited with the CCDC.    2019-05-27 downloaded from the CCDC.
;
_cell_angle_alpha 90
_cell_angle_beta 95.447(8)
_cell_angle_gamma 90
_cell_formula_units_Z 8
_cell_length_a 48.634(6)
_cell_length_b 5.7205(3)
_cell_length_c 13.3273(9)
_cell_measurement_reflns_used 4720
_cell_measurement_temperature 150.00(10)
_cell_measurement_theta_max 71.988
_cell_measurement_theta_min 3.553
_cell_volume 3691.1(6)
_computing_cell_refinement 'CrysAlisPro 1.171.38.46 (Rigaku OD, 2015)'
_computing_data_collection 'CrysAlisPro 1.171.38.46 (Rigaku OD, 2015)'
_computing_data_reduction 'CrysAlisPro 1.171.38.46 (Rigaku OD, 2015)'
_computing_molecular_graphics 'DIAMOND 3.2k (Crystal Impact GbR, 2014)'
_computing_publication_material 'WinGX publication routines (Farrugia, 2012)'
_computing_structure_refinement 'SHELXL-2016/4 (Sheldrick, 2016)'
_computing_structure_solution 'SHELXS-2013/1 (Sheldrick, 2013)'
_diffrn_ambient_temperature 150.00(10)
_diffrn_detector_area_resol_mean 5.199
_diffrn_measured_fraction_theta_full 0.98
_diffrn_measured_fraction_theta_max 0.98
_diffrn_measurement_device_type 'SuperNova, Single source at offset, AtlasS2'
_diffrn_measurement_method '\w scans'
_diffrn_radiation_monochromator mirror
_diffrn_radiation_type CuK\a
_diffrn_radiation_wavelength 1.54184
_diffrn_reflns_av_R_equivalents 0.0495
_diffrn_reflns_av_unetI/netI 0.0528
_diffrn_reflns_Laue_measured_fraction_full 0.98
_diffrn_reflns_Laue_measured_fraction_max 0.98
_diffrn_reflns_limit_h_max 57
_diffrn_reflns_limit_h_min -59
_diffrn_reflns_limit_k_max 7
_diffrn_reflns_limit_k_min -6
_diffrn_reflns_limit_l_max 16
_diffrn_reflns_limit_l_min -15
_diffrn_reflns_number 10919
_diffrn_reflns_point_group_measured_fraction_full 0.766
_diffrn_reflns_point_group_measured_fraction_max 0.766
_diffrn_reflns_theta_full 72.669
_diffrn_reflns_theta_max 72.669
_diffrn_reflns_theta_min 3.331
_exptl_absorpt_coefficient_mu 6.884
_exptl_absorpt_correction_T_max 1
_exptl_absorpt_correction_T_min 0.57159
_exptl_absorpt_correction_type multi-scan
_exptl_absorpt_process_details
;
        CrysAlisPro 1.171.38.46 (Rigaku Oxford Diffraction, 2015)
        Empirical absorption correction using spherical harmonics,
 implemented in SCALE3 ABSPACK scaling algorithm.
;
_exptl_crystal_colour yellow
_exptl_crystal_density_diffrn 1.545
_exptl_crystal_description needle
_exptl_crystal_F_000 1792
_exptl_crystal_size_max 0.304
_exptl_crystal_size_mid 0.122
_exptl_crystal_size_min 0.033
_refine_diff_density_max 0.854
_refine_diff_density_min -0.519
_refine_diff_density_rms 0.112
_refine_ls_abs_structure_details
;
 Classical Flack method preferred over Parsons because s.u. lower.
;
_refine_ls_abs_structure_Flack -0.022(5)
_refine_ls_extinction_method none
_refine_ls_goodness_of_fit_ref 1.026
_refine_ls_hydrogen_treatment constr
_refine_ls_matrix_type full
_refine_ls_number_parameters 513
_refine_ls_number_reflns 5598
_refine_ls_number_restraints 1
_refine_ls_restrained_S_all 1.026
_refine_ls_R_factor_all 0.056
_refine_ls_R_factor_gt 0.051
_refine_ls_shift/su_max 0.001
_refine_ls_shift/su_mean 0
_refine_ls_structure_factor_coef Fsqd
_refine_ls_weighting_details 'w=1/[\s^2^(Fo^2^)+(0.0961P)^2^] where P=(Fo^2^+2Fc^2^)/3'
_refine_ls_weighting_scheme calc
_refine_ls_wR_factor_gt 0.1354
_refine_ls_wR_factor_ref 0.1422
_reflns_Friedel_coverage 0.414
_reflns_Friedel_fraction_full 0.502
_reflns_Friedel_fraction_max 0.502
_reflns_number_gt 5010
_reflns_number_total 5598
_reflns_threshold_expression 'I > 2\s(I)'
_cod_data_source_file c9nj01563a2.cif
_cod_data_source_block fg206b
_cod_depositor_comments 'Adding full bibliography for 7058409--7058413.cif.'
_cod_original_cell_volume 3691.1(5)
_cod_original_sg_symbol_H-M 'C 2'
_cod_database_code 7058412

loop_
_symmetry_equiv_pos_as_xyz
'x, y, z'
'-x, y, -z'
'x+1/2, y+1/2, z'
'-x+1/2, y+1/2, -z'

loop_
_atom_site_label
_atom_site_type_symbol
_atom_site_fract_x
_atom_site_fract_y
_atom_site_fract_z
_atom_site_U_iso_or_equiv
_atom_site_adp_type
_atom_site_occupancy
_atom_site_site_symmetry_order
_atom_site_calc_flag
_atom_site_refinement_flags_posn
_atom_site_refinement_flags_adp
C1 C 0.12906(10) 0.2405(9) 0.4459(3) 0.0227(10) Uani 1 1 d . .
H1 H 0.132988 0.082118 0.440773 0.027 Uiso 1 1 calc R U
C2 C 0.10451(9) 0.3467(9) 0.4293(3) 0.0158(9) Uani 1 1 d . .
C3 C 0.07764(9) 0.2354(10) 0.4058(4) 0.0254(10) Uani 1 1 d . .
H3A H 0.066133 0.266311 0.459865 0.031 Uiso 1 1 calc R U
H3B H 0.080152 0.067588 0.401615 0.031 Uiso 1 1 calc R U
C4 C 0.06317(9) 0.3230(9) 0.3075(3) 0.0222(9) Uani 1 1 d . .
H4 H 0.060386 0.492235 0.311681 0.027 Uiso 1 1 calc R U
C5 C 0.03527(9) 0.2023(9) 0.2817(4) 0.0229(10) Uani 1 1 d . .
H5 H 0.038652 0.034617 0.274289 0.027 Uiso 1 1 calc R U
C6 C 0.02306(9) 0.2955(9) 0.1808(4) 0.0233(10) Uani 1 1 d . .
H6 H 0.0187 0.461685 0.187376 0.028 Uiso 1 1 calc R U
C7 C 0.04351(9) 0.2656(9) 0.1013(4) 0.0244(10) Uani 1 1 d . .
H7 H 0.045951 0.097278 0.091677 0.029 Uiso 1 1 calc R U
C8 C 0.07195(10) 0.3670(10) 0.1366(4) 0.0229(11) Uani 1 1 d . .
H8 H 0.085011 0.324522 0.088027 0.028 Uiso 1 1 calc R U
C9 C 0.09562(10) 0.7196(10) 0.1671(4) 0.0301(11) Uani 1 1 d . .
H9A H 0.100206 0.702402 0.238405 0.045 Uiso 1 1 calc R U
H9B H 0.09471 0.882689 0.150191 0.045 Uiso 1 1 calc R U
H9C H 0.109526 0.645322 0.13168 0.045 Uiso 1 1 calc R U
C10 C 0.17657(9) 0.3947(9) 0.5048(3) 0.0204(10) Uani 1 1 d . .
C11 C 0.18847(10) 0.1821(10) 0.5455(3) 0.0236(10) Uani 1 1 d . .
H11 H 0.178892 0.044652 0.555388 0.028 Uiso 1 1 calc R U
C12 C 0.21712(10) 0.2154(10) 0.5680(3) 0.0260(11) Uani 1 1 d . .
H12 H 0.229676 0.104504 0.595263 0.031 Uiso 1 1 calc R U
C13 C 0.22339(10) 0.4505(12) 0.5414(4) 0.0290(12) Uani 1 1 d . .
H13 H 0.240789 0.519275 0.548844 0.035 Uiso 1 1 calc R U
C14 C 0.19851(10) 0.5611(11) 0.5018(4) 0.0253(11) Uani 1 1 d . .
H14 H 0.196788 0.713889 0.478175 0.03 Uiso 1 1 calc R U
C15 C 0.16685(11) 0.5955(12) 0.7321(4) 0.0342(13) Uani 1 1 d . .
H15 H 0.149099 0.642022 0.708223 0.041 Uiso 1 1 calc R U
C16 C 0.17466(12) 0.3720(13) 0.7699(4) 0.0342(13) Uani 1 1 d . .
H16 H 0.162905 0.245265 0.775204 0.041 Uiso 1 1 calc R U
C17 C 0.20320(12) 0.3740(12) 0.7981(4) 0.0317(12) Uani 1 1 d . .
H17 H 0.213595 0.249106 0.825523 0.038 Uiso 1 1 calc R U
C18 C 0.21347(12) 0.5994(12) 0.7776(4) 0.0316(13) Uani 1 1 d . .
H18 H 0.231761 0.647865 0.788857 0.038 Uiso 1 1 calc R U
C19 C 0.19111(12) 0.7367(11) 0.7371(4) 0.0334(13) Uani 1 1 d . .
H19 H 0.191984 0.892136 0.717196 0.04 Uiso 1 1 calc R U
C20 C 0.13407(10) 0.7982(9) 0.9447(4) 0.0225(10) Uani 1 1 d . .
H20 H 0.141878 0.65176 0.936761 0.027 Uiso 1 1 calc R U
C21 C 0.10721(9) 0.8588(9) 0.9283(3) 0.0127(8) Uani 1 1 d . .
C22 C 0.08290(10) 0.7116(9) 0.8999(4) 0.0244(10) Uani 1 1 d . .
H22A H 0.070976 0.709898 0.954235 0.029 Uiso 1 1 calc R U
H22B H 0.088759 0.55246 0.888578 0.029 Uiso 1 1 calc R U
C23 C 0.06715(9) 0.8056(9) 0.8050(4) 0.0220(9) Uani 1 1 d . .
H23 H 0.064713 0.974654 0.812268 0.026 Uiso 1 1 calc R U
C24 C 0.03858(10) 0.6915(9) 0.7809(4) 0.0235(10) Uani 1 1 d . .
H24 H 0.041109 0.523197 0.771433 0.028 Uiso 1 1 calc R U
C25 C 0.02615(10) 0.7959(10) 0.6824(4) 0.0241(10) Uani 1 1 d . .
H25 H 0.022743 0.96277 0.692317 0.029 Uiso 1 1 calc R U
C26 C 0.04535(9) 0.7673(9) 0.5998(3) 0.0223(9) Uani 1 1 d . .
H26 H 0.047516 0.599135 0.58883 0.027 Uiso 1 1 calc R U
C27 C 0.07407(10) 0.8660(10) 0.6327(4) 0.0211(10) Uani 1 1 d . .
H27 H 0.086526 0.826759 0.581587 0.025 Uiso 1 1 calc R U
C28 C 0.09858(10) 1.2134(10) 0.6718(4) 0.0296(11) Uani 1 1 d . .
H28A H 0.102207 1.197935 0.743581 0.044 Uiso 1 1 calc R U
H28B H 0.098477 1.375898 0.65387 0.044 Uiso 1 1 calc R U
H28C H 0.112701 1.133902 0.639385 0.044 Uiso 1 1 calc R U
C29 C 0.17644(10) 1.0510(10) 1.0059(3) 0.0223(10) Uani 1 1 d . .
C30 C 0.18664(10) 1.2708(10) 1.0458(3) 0.0239(10) Uani 1 1 d . .
H30 H 0.176071 1.402302 1.056531 0.029 Uiso 1 1 calc R U
C31 C 0.21576(10) 1.2518(11) 1.0659(4) 0.0281(11) Uani 1 1 d . .
H31 H 0.227554 1.369005 1.092443 0.034 Uiso 1 1 calc R U
C32 C 0.22389(10) 1.0222(12) 1.0385(4) 0.0274(12) Uani 1 1 d . .
H32 H 0.241829 0.964026 1.043645 0.033 Uiso 1 1 calc R U
C33 C 0.19953(10) 0.8982(10) 1.0019(3) 0.0225(11) Uani 1 1 d . .
H33 H 0.198816 0.744327 0.979253 0.027 Uiso 1 1 calc R U
C34 C 0.19437(13) 0.7223(11) 1.2383(4) 0.0355(13) Uani 1 1 d . .
H34 H 0.195078 0.567195 1.217824 0.043 Uiso 1 1 calc R U
C35 C 0.17038(12) 0.8600(16) 1.2395(4) 0.0440(17) Uani 1 1 d . .
H35 H 0.152362 0.812558 1.220109 0.053 Uiso 1 1 calc R U
C36 C 0.17889(13) 1.0863(13) 1.2760(4) 0.0400(15) Uani 1 1 d . .
H36 H 0.167368 1.213263 1.284156 0.048 Uiso 1 1 calc R U
C37 C 0.20736(13) 1.0830(11) 1.2970(4) 0.0345(14) Uani 1 1 d . .
H37 H 0.21815 1.20765 1.322374 0.041 Uiso 1 1 calc R U
C38 C 0.21719(12) 0.8627(13) 1.2739(4) 0.0334(13) Uani 1 1 d . .
H38 H 0.235584 0.815936 1.280696 0.04 Uiso 1 1 calc R U
N1 N 0.14736(10) 0.4223(10) 0.4725(4) 0.0316(10) Uani 1 1 d . .
N2 N 0.13302(9) 0.6263(9) 0.4683(4) 0.0285(10) Uani 1 1 d . .
N3 N 0.10675(9) 0.5818(9) 0.4424(4) 0.0273(10) Uani 1 1 d . .
N4 N 0.14727(10) 1.0010(9) 0.9757(4) 0.0323(11) Uani 1 1 d . .
N5 N 0.12815(9) 1.1754(8) 0.9769(4) 0.0285(10) Uani 1 1 d . .
N6 N 0.10364(9) 1.0878(9) 0.9485(4) 0.0284(10) Uani 1 1 d . .
O1 O 0.08131(7) 0.2733(6) 0.2318(2) 0.0238(7) Uani 1 1 d . .
O2 O 0.06939(7) 0.6126(7) 0.1389(3) 0.0250(8) Uani 1 1 d . .
O3 O 0.03342(7) 0.3607(7) 0.0061(3) 0.0271(8) Uani 1 1 d . .
H3 H 0.039346 0.493991 0.001091 0.041 Uiso 1 1 calc R U
O4 O -0.00171(7) 0.1693(7) 0.1512(3) 0.0292(8) Uani 1 1 d . .
H4A H -0.010214 0.235112 0.103108 0.044 Uiso 1 1 calc R U
O5 O 0.01795(7) 0.2321(7) 0.3602(3) 0.0272(8) Uani 1 1 d . .
H5A H 0.013306 0.369645 0.362908 0.041 Uiso 1 1 calc R U
O6 O 0.08428(6) 0.7636(6) 0.7253(2) 0.0216(7) Uani 1 1 d . .
O7 O 0.07214(7) 1.1120(7) 0.6398(3) 0.0260(8) Uani 1 1 d . .
O8 O 0.03418(7) 0.8667(7) 0.5059(3) 0.0276(8) Uani 1 1 d . .
H8A H 0.042728 0.985926 0.494677 0.041 Uiso 1 1 calc R U
O9 O 0.00039(7) 0.6814(7) 0.6537(3) 0.0286(8) Uani 1 1 d . .
H9 H -0.007236 0.744591 0.603282 0.043 Uiso 1 1 calc R U
O10 O 0.02232(7) 0.7260(7) 0.8622(3) 0.0269(7) Uani 1 1 d . .
H10 H 0.016769 0.861355 0.86178 0.04 Uiso 1 1 calc R U
FE1 Fe 0.19549(2) 0.44886(13) 0.64779(5) 0.0206(3) Uani 1 1 d . .
FE2 Fe 0.19687(2) 1.00826(12) 1.14766(5) 0.0198(2) Uani 1 1 d . .

loop_
_atom_site_aniso_label
_atom_site_aniso_U_11
_atom_site_aniso_U_22
_atom_site_aniso_U_33
_atom_site_aniso_U_23
_atom_site_aniso_U_13
_atom_site_aniso_U_12
C1 0.029(2) 0.023(3) 0.016(2) 0.0008(19) 0.0003(17) 0.0035(19)
C2 0.0150(19) 0.021(2) 0.011(2) 0.0013(17) -0.0017(15) -0.0004(16)
C3 0.024(2) 0.029(3) 0.023(2) 0.0067(19) -0.0015(18) -0.0082(19)
C4 0.024(2) 0.023(2) 0.020(2) 0.0012(19) -0.0013(17) -0.0019(18)
C5 0.021(2) 0.023(2) 0.024(2) 0.0000(19) -0.0007(17) -0.0014(18)
C6 0.021(2) 0.025(2) 0.023(2) 0.001(2) -0.0016(17) -0.0021(18)
C7 0.027(2) 0.025(3) 0.020(2) 0.002(2) -0.0027(18) -0.0017(19)
C8 0.024(2) 0.026(3) 0.019(2) 0.003(2) 0.0023(18) 0.0042(19)
C9 0.033(3) 0.031(3) 0.026(3) 0.003(2) 0.000(2) -0.005(2)
C10 0.025(2) 0.021(3) 0.016(2) -0.0006(19) 0.0016(17) 0.0018(18)
C11 0.032(2) 0.018(3) 0.021(2) -0.003(2) 0.0042(18) 0.002(2)
C12 0.028(2) 0.028(3) 0.021(2) -0.007(2) 0.0020(18) 0.010(2)
C13 0.023(2) 0.042(3) 0.023(3) -0.005(3) 0.0082(19) -0.006(2)
C14 0.031(2) 0.027(3) 0.018(2) 0.001(2) 0.0017(18) -0.004(2)
C15 0.035(3) 0.043(4) 0.025(3) -0.005(3) 0.004(2) 0.010(2)
C16 0.041(3) 0.039(3) 0.024(3) -0.002(2) 0.012(2) -0.006(2)
C17 0.049(3) 0.029(3) 0.017(2) 0.002(2) 0.002(2) 0.006(2)
C18 0.045(3) 0.032(3) 0.017(2) -0.006(2) -0.001(2) -0.004(2)
C19 0.060(3) 0.019(3) 0.021(2) -0.004(2) 0.004(2) 0.007(2)
C20 0.026(2) 0.021(3) 0.020(2) 0.005(2) -0.0005(18) 0.0029(19)
C21 0.0168(18) 0.012(2) 0.0083(19) 0.0007(15) -0.0017(14) 0.0001(15)
C22 0.027(2) 0.022(2) 0.022(2) 0.0023(19) -0.0034(18) -0.0054(19)
C23 0.023(2) 0.021(2) 0.021(2) 0.0004(19) -0.0025(17) 0.0009(18)
C24 0.025(2) 0.019(2) 0.025(2) 0.0020(19) -0.0012(18) -0.0012(18)
C25 0.025(2) 0.025(3) 0.022(2) 0.003(2) -0.0014(18) -0.0021(19)
C26 0.025(2) 0.021(2) 0.020(2) -0.0006(19) -0.0031(17) 0.0012(18)
C27 0.021(2) 0.022(3) 0.020(2) 0.001(2) 0.0011(17) 0.0021(18)
C28 0.033(3) 0.029(3) 0.027(3) 0.003(2) 0.004(2) -0.004(2)
C29 0.027(2) 0.024(3) 0.015(2) 0.003(2) 0.0015(17) 0.000(2)
C30 0.030(2) 0.022(3) 0.020(2) 0.005(2) 0.0002(18) 0.000(2)
C31 0.032(2) 0.033(3) 0.019(2) 0.001(2) 0.0047(19) -0.010(2)
C32 0.024(2) 0.038(3) 0.021(2) 0.000(2) 0.0038(18) -0.005(2)
C33 0.031(2) 0.022(3) 0.014(2) -0.0017(19) 0.0024(17) 0.001(2)
C34 0.062(4) 0.023(3) 0.022(3) 0.004(2) 0.005(2) -0.008(3)
C35 0.031(3) 0.073(5) 0.027(3) 0.016(3) 0.003(2) -0.021(3)
C36 0.057(4) 0.044(4) 0.022(3) 0.001(3) 0.017(3) 0.009(3)
C37 0.056(3) 0.030(4) 0.016(2) -0.004(2) -0.003(2) -0.012(3)
C38 0.037(3) 0.043(4) 0.018(3) 0.010(2) -0.006(2) -0.001(2)
N1 0.038(2) 0.029(3) 0.027(2) 0.001(2) 0.0010(18) 0.003(2)
N2 0.027(2) 0.027(2) 0.031(2) -0.0019(19) -0.0044(17) 0.0001(17)
N3 0.027(2) 0.025(3) 0.030(2) 0.0017(19) -0.0028(17) 0.0041(17)
N4 0.037(2) 0.034(3) 0.026(2) 0.004(2) -0.0001(18) 0.004(2)
N5 0.027(2) 0.024(2) 0.034(2) -0.005(2) -0.0026(17) 0.0022(17)
N6 0.027(2) 0.027(3) 0.030(2) -0.005(2) -0.0013(17) 0.0055(17)
O1 0.0249(15) 0.0262(18) 0.0202(16) 0.0000(14) 0.0022(13) 0.0020(13)
O2 0.0259(17) 0.0245(19) 0.0243(18) 0.0028(15) 0.0007(14) -0.0013(14)
O3 0.0322(18) 0.0276(19) 0.0200(17) 0.0034(15) -0.0047(14) -0.0040(14)
O4 0.0267(17) 0.031(2) 0.0277(18) 0.0068(16) -0.0073(14) -0.0062(15)
O5 0.0296(17) 0.027(2) 0.0257(18) 0.0032(15) 0.0047(14) -0.0003(15)
O6 0.0243(15) 0.0218(17) 0.0178(15) 0.0016(13) -0.0033(12) 0.0026(13)
O7 0.0291(17) 0.024(2) 0.0247(19) 0.0032(16) -0.0006(14) -0.0014(15)
O8 0.0307(18) 0.030(2) 0.0212(17) 0.0022(15) -0.0028(14) -0.0046(14)
O9 0.0272(17) 0.030(2) 0.0264(18) 0.0067(15) -0.0068(14) -0.0055(15)
O10 0.0293(17) 0.0261(19) 0.0254(17) 0.0034(15) 0.0035(13) -0.0001(14)
FE1 0.0244(4) 0.0215(6) 0.0158(4) -0.0012(3) 0.0019(3) 0.0011(3)
FE2 0.0229(4) 0.0204(6) 0.0161(4) -0.0001(3) 0.0020(3) -0.0001(3)

loop_
_atom_type_symbol
_atom_type_description
_atom_type_scat_dispersion_real
_atom_type_scat_dispersion_imag
_atom_type_scat_source
C C 0.0181 0.0091 'International Tables Vol C Tables 4.2.6.8 and 6.1.1.4'
H H 0 0 'International Tables Vol C Tables 4.2.6.8 and 6.1.1.4'
N N 0.0311 0.018 'International Tables Vol C Tables 4.2.6.8 and 6.1.1.4'
O O 0.0492 0.0322 'International Tables Vol C Tables 4.2.6.8 and 6.1.1.4'
Fe Fe -1.1336 3.1974 'International Tables Vol C Tables 4.2.6.8 and 6.1.1.4'

loop_
_geom_angle_atom_site_label_1
_geom_angle_atom_site_label_2
_geom_angle_atom_site_label_3
_geom_angle
C2 C1 N1 104.0(5)
C2 C1 H1 128
N1 C1 H1 128
C1 C2 N3 111.6(5)
C1 C2 C3 127.1(5)
N3 C2 C3 121.2(4)
C2 C3 C4 112.0(4)
C2 C3 H3A 109.2
C4 C3 H3A 109.2
C2 C3 H3B 109.2
C4 C3 H3B 109.2
H3A C3 H3B 107.9
O1 C4 C3 106.1(4)
O1 C4 C5 110.2(4)
C3 C4 C5 112.0(4)
O1 C4 H4 109.5
C3 C4 H4 109.5
C5 C4 H4 109.5
O5 C5 C6 113.8(4)
O5 C5 C4 110.9(4)
C6 C5 C4 107.8(4)
O5 C5 H5 108.1
C6 C5 H5 108.1
C4 C5 H5 108.1
O4 C6 C5 108.5(4)
O4 C6 C7 109.8(4)
C5 C6 C7 110.5(4)
O4 C6 H6 109.3
C5 C6 H6 109.3
C7 C6 H6 109.3
O3 C7 C6 112.5(4)
O3 C7 C8 110.7(4)
C6 C7 C8 111.8(4)
O3 C7 H7 107.2
C6 C7 H7 107.2
C8 C7 H7 107.2
O2 C8 O1 112.3(4)
O2 C8 C7 107.7(4)
O1 C8 C7 109.7(4)
O2 C8 H8 109
O1 C8 H8 109
C7 C8 H8 109
O2 C9 H9A 109.5
O2 C9 H9B 109.5
H9A C9 H9B 109.5
O2 C9 H9C 109.5
H9A C9 H9C 109.5
H9B C9 H9C 109.5
C11 C10 C14 107.4(4)
C11 C10 N1 123.6(5)
C14 C10 N1 129.0(5)
C11 C10 FE1 69.4(3)
C14 C10 FE1 70.0(3)
N1 C10 FE1 126.6(3)
C12 C11 C10 108.8(5)
C12 C11 FE1 70.1(3)
C10 C11 FE1 69.9(3)
C12 C11 H11 125.6
C10 C11 H11 125.6
FE1 C11 H11 126
C11 C12 C13 107.7(5)
C11 C12 FE1 69.8(3)
C13 C12 FE1 69.5(3)
C11 C12 H12 126.2
C13 C12 H12 126.2
FE1 C12 H12 126.2
C14 C13 C12 108.5(4)
C14 C13 FE1 70.3(3)
C12 C13 FE1 69.8(3)
C14 C13 H13 125.8
C12 C13 H13 125.8
FE1 C13 H13 125.7
C13 C14 C10 107.7(5)
C13 C14 FE1 69.3(3)
C10 C14 FE1 69.4(3)
C13 C14 H14 126.2
C10 C14 H14 126.2
FE1 C14 H14 126.8
C16 C15 C19 107.6(5)
C16 C15 FE1 69.6(3)
C19 C15 FE1 69.9(3)
C16 C15 H15 126.2
C19 C15 H15 126.2
FE1 C15 H15 125.9
C17 C16 C15 108.3(6)
C17 C16 FE1 70.1(3)
C15 C16 FE1 70.0(3)
C17 C16 H16 125.9
C15 C16 H16 125.9
FE1 C16 H16 125.6
C16 C17 C18 108.3(6)
C16 C17 FE1 69.8(3)
C18 C17 FE1 69.9(3)
C16 C17 H17 125.9
C18 C17 H17 125.9
FE1 C17 H17 126
C19 C18 C17 107.9(5)
C19 C18 FE1 70.1(3)
C17 C18 FE1 69.6(3)
C19 C18 H18 126
C17 C18 H18 126
FE1 C18 H18 125.9
C18 C19 C15 107.9(6)
C18 C19 FE1 69.9(3)
C15 C19 FE1 69.5(3)
C18 C19 H19 126
C15 C19 H19 126
FE1 C19 H19 126.2
C21 C20 N4 104.5(5)
C21 C20 H20 127.8
N4 C20 H20 127.8
C20 C21 N6 110.9(4)
C20 C21 C22 129.5(5)
N6 C21 C22 119.4(4)
C21 C22 C23 110.0(4)
C21 C22 H22A 109.7
C23 C22 H22A 109.7
C21 C22 H22B 109.7
C23 C22 H22B 109.7
H22A C22 H22B 108.2
O6 C23 C22 106.0(4)
O6 C23 C24 110.5(4)
C22 C23 C24 113.5(4)
O6 C23 H23 108.9
C22 C23 H23 108.9
C24 C23 H23 108.9
O10 C24 C25 113.8(4)
O10 C24 C23 109.8(4)
C25 C24 C23 106.9(4)
O10 C24 H24 108.7
C25 C24 H24 108.7
C23 C24 H24 108.7
O9 C25 C24 108.5(4)
O9 C25 C26 109.8(4)
C24 C25 C26 111.3(4)
O9 C25 H25 109
C24 C25 H25 109
C26 C25 H25 109
O8 C26 C25 112.5(4)
O8 C26 C27 111.3(4)
C25 C26 C27 111.0(4)
O8 C26 H26 107.2
C25 C26 H26 107.2
C27 C26 H26 107.2
O6 C27 O7 112.0(4)
O6 C27 C26 109.4(4)
O7 C27 C26 108.7(4)
O6 C27 H27 108.9
O7 C27 H27 108.9
C26 C27 H27 108.9
O7 C28 H28A 109.5
O7 C28 H28B 109.5
H28A C28 H28B 109.5
O7 C28 H28C 109.5
H28A C28 H28C 109.5
H28B C28 H28C 109.5
C33 C29 C30 107.7(4)
C33 C29 N4 127.9(5)
C30 C29 N4 124.4(5)
C33 C29 FE2 69.5(3)
C30 C29 FE2 69.2(3)
N4 C29 FE2 126.7(3)
C31 C30 C29 107.9(5)
C31 C30 FE2 69.2(3)
C29 C30 FE2 70.0(3)
C31 C30 H30 126.1
C29 C30 H30 126.1
FE2 C30 H30 126.3
C30 C31 C32 108.5(5)
C30 C31 FE2 70.2(3)
C32 C31 FE2 70.0(3)
C30 C31 H31 125.8
C32 C31 H31 125.8
FE2 C31 H31 125.6
C33 C32 C31 107.7(5)
C33 C32 FE2 69.9(3)
C31 C32 FE2 69.1(3)
C33 C32 H32 126.2
C31 C32 H32 126.2
FE2 C32 H32 126.4
C32 C33 C29 108.3(5)
C32 C33 FE2 69.5(3)
C29 C33 FE2 70.0(3)
C32 C33 H33 125.9
C29 C33 H33 125.9
FE2 C33 H33 126.3
C35 C34 C38 107.6(6)
C35 C34 FE2 69.8(4)
C38 C34 FE2 69.8(3)
C35 C34 H34 126.2
C38 C34 H34 126.2
FE2 C34 H34 125.8
C34 C35 C36 107.2(5)
C34 C35 FE2 69.8(3)
C36 C35 FE2 69.5(3)
C34 C35 H35 126.4
C36 C35 H35 126.4
FE2 C35 H35 125.9
C37 C36 C35 107.9(6)
C37 C36 FE2 70.6(3)
C35 C36 FE2 69.5(3)
C37 C36 H36 126
C35 C36 H36 126
FE2 C36 H36 125.4
C36 C37 C38 109.0(6)
C36 C37 FE2 69.8(3)
C38 C37 FE2 69.9(3)
C36 C37 H37 125.5
C38 C37 H37 125.5
FE2 C37 H37 126.3
C37 C38 C34 108.2(5)
C37 C38 FE2 70.4(3)
C34 C38 FE2 69.7(3)
C37 C38 H38 125.9
C34 C38 H38 125.9
FE2 C38 H38 125.6
N2 N1 C1 108.5(4)
N2 N1 C10 126.1(5)
C1 N1 C10 125.3(5)
N3 N2 N1 109.1(5)
N2 N3 C2 106.8(4)
N5 N4 C20 108.8(4)
N5 N4 C29 119.8(5)
C20 N4 C29 131.4(5)
N6 N5 N4 108.5(5)
N5 N6 C21 107.2(4)
C8 O1 C4 113.0(4)
C8 O2 C9 110.7(4)
C7 O3 H3 109.5
C6 O4 H4A 109.5
C5 O5 H5A 109.5
C27 O6 C23 113.4(3)
C27 O7 C28 111.0(4)
C26 O8 H8A 109.5
C25 O9 H9 109.5
C24 O10 H10 109.5
C16 FE1 C17 40.1(2)
C16 FE1 C15 40.4(3)
C17 FE1 C15 67.7(2)
C16 FE1 C18 67.9(2)
C17 FE1 C18 40.5(3)
C15 FE1 C18 67.9(2)
C16 FE1 C11 107.8(2)
C17 FE1 C11 119.9(2)
C15 FE1 C11 126.1(2)
C18 FE1 C11 154.5(2)
C16 FE1 C13 163.8(3)
C17 FE1 C13 127.2(2)
C15 FE1 C13 154.7(3)
C18 FE1 C13 108.9(2)
C11 FE1 C13 67.9(2)
C16 FE1 C19 68.0(3)
C17 FE1 C19 67.7(2)
C15 FE1 C19 40.7(3)
C18 FE1 C19 40.1(2)
C11 FE1 C19 163.8(2)
C13 FE1 C19 120.5(3)
C16 FE1 C12 126.0(3)
C17 FE1 C12 108.3(2)
C15 FE1 C12 163.0(3)
C18 FE1 C12 120.7(2)
C11 FE1 C12 40.12(19)
C13 FE1 C12 40.7(3)
C19 FE1 C12 154.9(2)
C16 FE1 C10 119.5(2)
C17 FE1 C10 153.9(2)
C15 FE1 C10 107.5(2)
C18 FE1 C10 163.8(2)
C11 FE1 C10 40.7(2)
C13 FE1 C10 68.19(19)
C19 FE1 C10 126.5(2)
C12 FE1 C10 68.27(19)
C16 FE1 C14 154.3(2)
C17 FE1 C14 164.3(2)
C15 FE1 C14 120.1(2)
C18 FE1 C14 126.9(2)
C11 FE1 C14 68.2(2)
C13 FE1 C14 40.4(2)
C19 FE1 C14 108.5(2)
C12 FE1 C14 68.3(2)
C10 FE1 C14 40.7(2)
C31 FE2 C36 123.2(3)
C31 FE2 C35 160.9(3)
C36 FE2 C35 41.0(3)
C31 FE2 C34 156.5(2)
C36 FE2 C34 68.0(3)
C35 FE2 C34 40.3(3)
C31 FE2 C38 120.7(2)
C36 FE2 C38 67.2(2)
C35 FE2 C38 67.8(2)
C34 FE2 C38 40.5(2)
C31 FE2 C37 107.0(2)
C36 FE2 C37 39.6(2)
C35 FE2 C37 67.6(2)
C34 FE2 C37 67.5(2)
C38 FE2 C37 39.7(3)
C31 FE2 C32 40.9(3)
C36 FE2 C32 159.8(3)
C35 FE2 C32 157.4(3)
C34 FE2 C32 121.9(3)
C38 FE2 C32 107.9(2)
C37 FE2 C32 124.2(2)
C31 FE2 C30 40.60(19)
C36 FE2 C30 107.3(2)
C35 FE2 C30 124.9(3)
C34 FE2 C30 162.1(2)
C38 FE2 C30 155.4(2)
C37 FE2 C30 120.7(2)
C32 FE2 C30 68.5(2)
C31 FE2 C33 68.5(2)
C36 FE2 C33 158.0(2)
C35 FE2 C33 122.5(3)
C34 FE2 C33 109.0(2)
C38 FE2 C33 125.7(2)
C37 FE2 C33 161.3(2)
C32 FE2 C33 40.6(2)
C30 FE2 C33 68.4(2)
C31 FE2 C29 68.4(2)
C36 FE2 C29 122.2(2)
C35 FE2 C29 108.7(2)
C34 FE2 C29 125.8(2)
C38 FE2 C29 162.6(3)
C37 FE2 C29 156.5(3)
C32 FE2 C29 68.39(19)
C30 FE2 C29 40.8(2)
C33 FE2 C29 40.5(2)

loop_
_geom_bond_atom_site_label_1
_geom_bond_atom_site_label_2
_geom_bond_distance
C1 C2 1.339(7)
C1 N1 1.392(7)
C1 H1 0.93
C2 N3 1.359(8)
C2 C3 1.460(6)
C3 C4 1.512(6)
C3 H3A 0.97
C3 H3B 0.97
C4 O1 1.430(6)
C4 C5 1.532(6)
C4 H4 0.98
C5 O5 1.415(6)
C5 C6 1.515(7)
C5 H5 0.98
C6 O4 1.428(6)
C6 C7 1.530(6)
C6 H6 0.98
C7 O3 1.424(6)
C7 C8 1.533(7)
C7 H7 0.98
C8 O2 1.411(8)
C8 O1 1.412(6)
C8 H8 0.98
C9 O2 1.433(6)
C9 H9A 0.96
C9 H9B 0.96
C9 H9C 0.96
C10 C11 1.431(7)
C10 C14 1.434(7)
C10 N1 1.454(6)
C10 FE1 2.059(5)
C11 C12 1.410(7)
C11 FE1 2.053(5)
C11 H11 0.93
C12 C13 1.431(9)
C12 FE1 2.057(5)
C12 H12 0.93
C13 C14 1.422(8)
C13 FE1 2.053(5)
C13 H13 0.93
C14 FE1 2.067(5)
C14 H14 0.93
C15 C16 1.413(10)
C15 C19 1.426(9)
C15 FE1 2.050(5)
C15 H15 0.93
C16 C17 1.403(8)
C16 FE1 2.045(5)
C16 H16 0.93
C17 C18 1.419(9)
C17 FE1 2.048(5)
C17 H17 0.93
C18 C19 1.407(9)
C18 FE1 2.052(5)
C18 H18 0.93
C19 FE1 2.055(6)
C19 H19 0.93
C20 C21 1.349(6)
C20 N4 1.370(8)
C20 H20 0.93
C21 N6 1.352(8)
C21 C22 1.471(6)
C22 C23 1.514(6)
C22 H22A 0.97
C22 H22B 0.97
C23 O6 1.431(6)
C23 C24 1.541(6)
C23 H23 0.98
C24 O10 1.416(6)
C24 C25 1.514(7)
C24 H24 0.98
C25 O9 1.433(6)
C25 C26 1.518(7)
C25 H25 0.98
C26 O8 1.433(6)
C26 C27 1.532(6)
C26 H26 0.98
C27 O6 1.412(6)
C27 O7 1.414(7)
C27 H27 0.98
C28 O7 1.438(6)
C28 H28A 0.96
C28 H28B 0.96
C28 H28C 0.96
C29 C33 1.428(7)
C29 C30 1.435(8)
C29 N4 1.465(7)
C29 FE2 2.064(5)
C30 C31 1.420(7)
C30 FE2 2.054(5)
C30 H30 0.93
C31 C32 1.429(9)
C31 FE2 2.040(5)
C31 H31 0.93
C32 C33 1.427(7)
C32 FE2 2.052(5)
C32 H32 0.93
C33 FE2 2.058(5)
C33 H33 0.93
C34 C35 1.409(10)
C34 C38 1.415(8)
C34 FE2 2.044(6)
C34 H34 0.93
C35 C36 1.430(11)
C35 FE2 2.044(6)
C35 H35 0.93
C36 C37 1.387(9)
C36 FE2 2.043(5)
C36 H36 0.93
C37 C38 1.392(10)
C37 FE2 2.052(5)
C37 H37 0.93
C38 FE2 2.046(5)
C38 H38 0.93
N1 N2 1.358(7)
N2 N3 1.316(6)
N4 N5 1.365(7)
N5 N6 1.315(6)
O3 H3 0.82
O4 H4A 0.82
O5 H5A 0.82
O8 H8A 0.82
O9 H9 0.82
O10 H10 0.82
